data_7105017
loop_
_publ_author_name
'Szymczak, Nathaniel K'
'Berben, Louise A'
'Peters, Jonas C'

_publ_section_title
;
 Redox rich dicobalt macrocycles as templates for multi-electron
 transformations.
;
_journal_issue 44
_journal_name_full 'Chemical communications (Cambridge, England)'
_journal_page_first 6729
_journal_page_last 6731
_journal_paper_doi 10.1039/b913946j
_journal_year 2009
_chemical_formula_sum 'C44 H36 B4 Co2 F12 N14 O4'
_chemical_formula_weight 1213.97
_chemical_name_systematic
;
?
;
_space_group_IT_number 14
_symmetry_cell_setting monoclinic
_symmetry_space_group_name_Hall '-P 2ybc'
_symmetry_space_group_name_H-M 'P 1 21/c 1'
_atom_sites_solution_hydrogens geom
_atom_sites_solution_primary direct
_atom_sites_solution_secondary difmap
_audit_creation_method SHELXL-97
_cell_angle_alpha 90.00
_cell_angle_beta 97.8100(10)
_cell_angle_gamma 90.00
_cell_formula_units_Z 4
_cell_length_a 17.2357(12)
_cell_length_b 24.1048(17)
_cell_length_c 13.4470(10)
_cell_measurement_reflns_used 9533
_cell_measurement_temperature 100(2)
_cell_measurement_theta_max 30.41
_cell_measurement_theta_min 2.23
_cell_volume 5534.9(7)
_computing_structure_refinement 'SHELXL-97 (Sheldrick, 1997)'
_computing_structure_solution 'SHELXS-97 (Sheldrick, 1990)'
_diffrn_ambient_temperature 100(2)
_diffrn_measured_fraction_theta_full 1.000
_diffrn_measured_fraction_theta_max 1.000
_diffrn_measurement_device_type 'Bruker P4'
_diffrn_measurement_method 'phi and omega scans'
_diffrn_radiation_monochromator graphite
_diffrn_radiation_source 'fine-focus sealed tube'
_diffrn_radiation_type MoK\a
_diffrn_radiation_wavelength 0.71073
_diffrn_reflns_av_R_equivalents 0.0541
_diffrn_reflns_av_sigmaI/netI 0.0300
_diffrn_reflns_limit_h_max 22
_diffrn_reflns_limit_h_min -22
_diffrn_reflns_limit_k_max 32
_diffrn_reflns_limit_k_min -32
_diffrn_reflns_limit_l_max 17
_diffrn_reflns_limit_l_min -17
_diffrn_reflns_number 116404
_diffrn_reflns_theta_full 28.28
_diffrn_reflns_theta_max 28.28
_diffrn_reflns_theta_min 1.19
_exptl_absorpt_coefficient_mu 0.694
_exptl_absorpt_correction_T_max 0.95
_exptl_absorpt_correction_T_min 0.9
_exptl_absorpt_correction_type multi-scan
_exptl_absorpt_process_details 'Blessing, Acta. Cryst.'
_exptl_crystal_colour red
_exptl_crystal_density_diffrn 1.457
_exptl_crystal_density_method 'not measured'
_exptl_crystal_description block
_exptl_crystal_F_000 2448
_exptl_crystal_size_max 0.15
_exptl_crystal_size_mid 0.15
_exptl_crystal_size_min 0.15
_refine_diff_density_max 0.908
_refine_diff_density_min -1.141
_refine_diff_density_rms 0.083
_refine_ls_extinction_method none
_refine_ls_goodness_of_fit_ref 1.165
_refine_ls_hydrogen_treatment none
_refine_ls_matrix_type full
_refine_ls_number_parameters 790
_refine_ls_number_reflns 13710
_refine_ls_number_restraints 0
_refine_ls_restrained_S_all 1.165
_refine_ls_R_factor_all 0.0692
_refine_ls_R_factor_gt 0.0503
_refine_ls_shift/su_max 0.043
_refine_ls_shift/su_mean 0.000
_refine_ls_structure_factor_coef Fsqd
_refine_ls_weighting_details 'calc w=1/[\s^2^(Fo^2^)+(0.0559P)^2^+7.2191P] where P=(Fo^2^+2Fc^2^)/3'
_refine_ls_weighting_scheme calc
_refine_ls_wR_factor_gt 0.1292
_refine_ls_wR_factor_ref 0.1425
_reflns_number_gt 10779
_reflns_number_total 13710
_reflns_threshold_expression >2sigma(I)
_cod_data_source_file b913946j.txt
_cod_data_source_block nks3-213
_cod_original_sg_symbol_H-M P2(1)/c
_cod_database_code 7105017

loop_
_symmetry_equiv_pos_as_xyz
'x, y, z'
'-x, y+1/2, -z+1/2'
'-x, -y, -z'
'x, -y-1/2, z-1/2'

loop_
_atom_site_label
_atom_site_type_symbol
_atom_site_fract_x
_atom_site_fract_y
_atom_site_fract_z
_atom_site_U_iso_or_equiv
_atom_site_adp_type
_atom_site_occupancy
_atom_site_symmetry_multiplicity
_atom_site_calc_flag
_atom_site_refinement_flags
_atom_site_disorder_assembly
_atom_site_disorder_group
Co1 Co 0.102846(19) 0.507608(13) 0.06621(2) 0.01821(9) Uani 1 1 d . . .
Co2 Co 0.58194(2) 0.519796(15) 0.42685(3) 0.02264(9) Uani 1 1 d . . .
N1 N 0.02092(12) 0.56572(9) 0.04186(15) 0.0199(4) Uani 1 1 d . . .
N2 N 0.16110(12) 0.56922(9) 0.12760(15) 0.0201(4) Uani 1 1 d . . .
N3 N 0.18963(12) 0.45685(9) 0.09396(15) 0.0202(4) Uani 1 1 d . . .
N4 N 0.05312(12) 0.44076(9) -0.00028(15) 0.0198(4) Uani 1 1 d . . .
N5 N 0.49423(12) 0.46839(9) 0.38613(15) 0.0202(4) Uani 1 1 d . . .
N6 N 0.56384(12) 0.54502(9) 0.56222(15) 0.0206(4) Uani 1 1 d . . .
N7 N 0.67078(14) 0.56833(10) 0.45505(17) 0.0286(5) Uani 1 1 d . . .
N8 N 0.60865(14) 0.49860(10) 0.29895(17) 0.0282(5) Uani 1 1 d . . .
N9 N 0.51112(15) 0.58759(10) 0.35916(17) 0.0304(5) Uani 1 1 d . . .
N10 N 0.64762(14) 0.45156(10) 0.49609(18) 0.0298(5) Uani 1 1 d . . .
N11 N 0.14525(13) 0.53088(9) -0.07366(17) 0.0249(5) Uani 1 1 d . . .
N12 N 0.05289(14) 0.49049(10) 0.19995(17) 0.0272(5) Uani 1 1 d . . .
N13 N 0.9754(3) 0.6312(2) 0.3010(3) 0.0816(13) Uani 1 1 d . . .
N14 N 0.8830(3) 0.40599(19) 0.4786(4) 0.0910(15) Uani 1 1 d . . .
O1 O 0.23828(10) 0.56830(7) 0.16442(14) 0.0233(4) Uani 1 1 d . . .
O2 O 0.26211(10) 0.46856(8) 0.14216(14) 0.0237(4) Uani 1 1 d . . .
O3 O 0.72764(13) 0.57748(11) 0.39603(15) 0.0418(6) Uani 1 1 d . . .
O4 O 0.67590(13) 0.51226(11) 0.26287(16) 0.0431(6) Uani 1 1 d . . .
B1 B 0.7082(3) 0.5661(2) 0.2873(3) 0.0513(11) Uani 1 1 d . . .
B2 B 0.26638(18) 0.51586(12) 0.2155(2) 0.0241(6) Uani 1 1 d . . .
F1 F 0.77754(15) 0.56924(12) 0.24717(17) 0.0705(8) Uani 1 1 d . . .
F2 F 0.65432(16) 0.60605(11) 0.24652(17) 0.0667(7) Uani 1 1 d . . .
F3 F 0.34442(9) 0.52410(7) 0.24712(11) 0.0277(3) Uani 1 1 d . . .
F4 F 0.22413(10) 0.50371(7) 0.29256(12) 0.0319(4) Uani 1 1 d . . .
C1 C 0.04556(15) 0.61568(10) 0.08041(19) 0.0222(5) Uani 1 1 d . . .
C2 C 0.12845(15) 0.61770(10) 0.12263(19) 0.0217(5) Uani 1 1 d . . .
C3 C 0.17169(15) 0.66958(11) 0.1534(2) 0.0257(5) Uani 1 1 d . . .
C4 C 0.10337(15) 0.39753(10) 0.00184(19) 0.0216(5) Uani 1 1 d . . .
C5 C 0.18213(15) 0.40830(10) 0.05347(18) 0.0211(5) Uani 1 1 d . . .
C6 C 0.24657(15) 0.36717(11) 0.0566(2) 0.0239(5) Uani 1 1 d . . .
C7 C 0.0255(2) 0.49285(15) 0.2703(3) 0.0444(8) Uani 1 1 d . . .
C8 C 0.16867(16) 0.55300(12) -0.1376(2) 0.0297(6) Uani 1 1 d . . .
C9 C 0.08069(16) 0.34595(11) -0.0396(2) 0.0281(6) Uani 1 1 d . . .
H9 H 0.1174 0.3165 -0.0395 0.034 Uiso 1 1 calc R . .
C10 C 0.25066(17) 0.32279(12) 0.1238(2) 0.0289(6) Uani 1 1 d . . .
H10 H 0.2113 0.3177 0.1660 0.035 Uiso 1 1 calc R . .
C11 C 0.36481(18) 0.33598(14) -0.0026(3) 0.0391(7) Uani 1 1 d . . .
H11 H 0.4034 0.3400 -0.0463 0.047 Uiso 1 1 calc R . .
C12 C 0.36997(18) 0.29277(14) 0.0655(3) 0.0404(8) Uani 1 1 d . . .
H12 H 0.4126 0.2676 0.0692 0.048 Uiso 1 1 calc R . .
C13 C 0.31368(19) 0.28597(13) 0.1281(2) 0.0370(7) Uani 1 1 d . . .
H13 H 0.3177 0.2560 0.1745 0.044 Uiso 1 1 calc R . .
C14 C 0.30315(17) 0.37352(12) -0.0071(2) 0.0312(6) Uani 1 1 d . . .
H14 H 0.2997 0.4034 -0.0536 0.037 Uiso 1 1 calc R . .
C15 C -0.00431(16) 0.66104(11) 0.0803(2) 0.0278(6) Uani 1 1 d . . .
H15 H 0.0141 0.6957 0.1077 0.033 Uiso 1 1 calc R . .
C16 C 0.23119(16) 0.68602(12) 0.0992(2) 0.0324(6) Uani 1 1 d . . .
H16 H 0.2413 0.6654 0.0421 0.039 Uiso 1 1 calc R . .
C17 C 0.27576(19) 0.73281(13) 0.1291(3) 0.0431(8) Uani 1 1 d . . .
H17 H 0.3162 0.7443 0.0922 0.052 Uiso 1 1 calc R . .
C18 C 0.2018(2) 0.74655(13) 0.2658(3) 0.0430(8) Uani 1 1 d . . .
H18 H 0.1920 0.7673 0.3229 0.052 Uiso 1 1 calc R . .
C19 C 0.26123(19) 0.76234(13) 0.2118(3) 0.0478(9) Uani 1 1 d . . .
H19 H 0.2922 0.7940 0.2324 0.057 Uiso 1 1 calc R . .
C20 C 0.15622(17) 0.69996(12) 0.2360(2) 0.0317(6) Uani 1 1 d . . .
H20 H 0.1150 0.6892 0.2721 0.038 Uiso 1 1 calc R . .
C21 C 0.1988(3) 0.5834(2) -0.2187(3) 0.0694(6) Uani 1 1 d . . .
H21A H 0.1612 0.6122 -0.2446 0.104 Uiso 1 1 calc R . .
H21B H 0.2064 0.5576 -0.2729 0.104 Uiso 1 1 calc R . .
H21C H 0.2490 0.6007 -0.1929 0.104 Uiso 1 1 calc R . .
C22 C -0.0108(3) 0.4962(2) 0.3624(3) 0.0694(6) Uani 1 1 d . . .
H22A H 0.0259 0.5134 0.4156 0.104 Uiso 1 1 calc R . .
H22B H -0.0242 0.4589 0.3831 0.104 Uiso 1 1 calc R . .
H22C H -0.0585 0.5188 0.3500 0.104 Uiso 1 1 calc R . .
C23 C 0.9168(3) 0.30169(16) 0.4789(3) 0.0539(10) Uani 1 1 d . . .
H23A H 0.8688 0.2800 0.4800 0.081 Uiso 1 1 calc R . .
H23B H 0.9544 0.2925 0.5380 0.081 Uiso 1 1 calc R . .
H23C H 0.9396 0.2929 0.4179 0.081 Uiso 1 1 calc R . .
C24 C 0.8540(2) 0.68101(17) 0.3507(3) 0.0519(9) Uani 1 1 d . . .
H24A H 0.8429 0.6668 0.4156 0.078 Uiso 1 1 calc R . .
H24B H 0.8086 0.6746 0.2997 0.078 Uiso 1 1 calc R . .
H24C H 0.8647 0.7209 0.3563 0.078 Uiso 1 1 calc R . .
C25 C 0.7141(3) 0.3689(2) 0.5965(3) 0.0694(6) Uani 1 1 d . . .
H25A H 0.7702 0.3688 0.5911 0.104 Uiso 1 1 calc R . .
H25B H 0.6906 0.3340 0.5699 0.104 Uiso 1 1 calc R . .
H25C H 0.7066 0.3727 0.6672 0.104 Uiso 1 1 calc R . .
C26 C 0.4629(3) 0.68350(19) 0.2879(3) 0.0694(6) Uani 1 1 d . . .
H26A H 0.4567 0.7085 0.3438 0.104 Uiso 1 1 calc R . .
H26B H 0.4125 0.6794 0.2451 0.104 Uiso 1 1 calc R . .
H26C H 0.5015 0.6989 0.2485 0.104 Uiso 1 1 calc R . .
C27 C 0.49611(15) 0.44698(10) 0.29333(18) 0.0212(5) Uani 1 1 d . . .
C28 C 0.67646(19) 0.41528(13) 0.5391(2) 0.0365(7) Uani 1 1 d . . .
C29 C 0.57844(15) 0.44241(13) 0.1464(2) 0.0280(6) Uani 1 1 d . . .
C30 C 0.68032(15) 0.59337(11) 0.54062(19) 0.0239(5) Uani 1 1 d . . .
C31 C 0.62030(15) 0.58002(10) 0.60369(19) 0.0214(5) Uani 1 1 d . . .
C32 C 0.74482(16) 0.63299(12) 0.57471(19) 0.0272(6) Uani 1 1 d . . .
C33 C 0.58062(17) 0.38567(14) 0.1283(2) 0.0354(7) Uani 1 1 d . . .
H33 H 0.5727 0.3599 0.1795 0.043 Uiso 1 1 calc R . .
C34 C 0.6059(2) 0.40514(18) -0.0405(3) 0.0468(9) Uani 1 1 d . . .
H34 H 0.6155 0.3923 -0.1045 0.056 Uiso 1 1 calc R . .
C35 C 0.5947(2) 0.36695(17) 0.0339(3) 0.0477(9) Uani 1 1 d . . .
H35 H 0.5966 0.3283 0.0206 0.057 Uiso 1 1 calc R . .
C36 C 0.60329(19) 0.46134(17) -0.0226(2) 0.0421(8) Uani 1 1 d . . .
H36 H 0.6108 0.4869 -0.0741 0.051 Uiso 1 1 calc R . .
C37 C 0.58970(17) 0.48048(14) 0.0707(2) 0.0326(6) Uani 1 1 d . . .
H37 H 0.5880 0.5192 0.0834 0.039 Uiso 1 1 calc R . .
C38 C 0.86309(18) 0.70722(13) 0.6403(2) 0.0352(7) Uani 1 1 d . . .
H38 H 0.9037 0.7327 0.6632 0.042 Uiso 1 1 calc R . .
C39 C 0.82136(17) 0.61391(13) 0.5987(2) 0.0328(6) Uani 1 1 d . . .
H39 H 0.8331 0.5757 0.5924 0.039 Uiso 1 1 calc R . .
C40 C 0.78714(18) 0.72610(12) 0.6156(2) 0.0332(6) Uani 1 1 d . . .
H40 H 0.7757 0.7645 0.6206 0.040 Uiso 1 1 calc R . .
C41 C 0.72739(17) 0.68868(12) 0.5834(2) 0.0295(6) Uani 1 1 d . . .
H41 H 0.6750 0.7013 0.5674 0.035 Uiso 1 1 calc R . .
C42 C 0.88036(18) 0.65153(13) 0.6320(2) 0.0368(7) Uani 1 1 d . . .
H42 H 0.9327 0.6389 0.6492 0.044 Uiso 1 1 calc R . .
C43 C 0.62235(15) 0.60158(10) 0.69998(19) 0.0228(5) Uani 1 1 d . . .
H43 H 0.6638 0.6252 0.7280 0.027 Uiso 1 1 calc R . .
C44 C 0.56276(15) 0.58770(11) 0.75320(19) 0.0237(5) Uani 1 1 d . . .
H44 H 0.5616 0.6012 0.8194 0.028 Uiso 1 1 calc R . .
C17A C 0.9203(3) 0.65313(18) 0.3225(3) 0.0534(9) Uani 1 1 d . . .
C18A C 0.8985(3) 0.35983(19) 0.4801(3) 0.0569(10) Uani 1 1 d . . .
C27A C 0.4896(2) 0.62886(13) 0.3277(2) 0.0363(7) Uani 1 1 d . . .
C28A C 0.56370(16) 0.46363(11) 0.24557(19) 0.0247(5) Uani 1 1 d . . .
B3 B 0.4777(2) 0.70587(16) 0.5837(3) 0.0433(9) Uani 1 1 d . . .
F5 F 0.44139(17) 0.68382(15) 0.6558(3) 0.1088(14) Uani 1 1 d . . .
F6 F 0.4268(2) 0.73143(18) 0.5135(3) 0.1340(19) Uani 1 1 d . . .
F7 F 0.5319(4) 0.6781(3) 0.5347(6) 0.0420(14) Uani 0.50 1 d P . .
F7A F 0.5035(6) 0.6602(4) 0.5410(6) 0.109(4) Uani 0.50 1 d P . .
F8 F 0.5072(5) 0.7566(3) 0.6092(5) 0.084(2) Uani 0.50 1 d P . .
F8A F 0.5467(4) 0.7274(3) 0.6419(7) 0.100(2) Uani 0.50 1 d P . .
B4 B 0.9690(2) 0.32022(15) 0.1670(3) 0.0334(7) Uani 1 1 d . . .
F9 F 0.90369(12) 0.31955(10) 0.09335(14) 0.0485(5) Uani 1 1 d . . .
F10 F 0.9974(3) 0.37181(18) 0.1611(4) 0.0332(10) Uani 0.50 1 d P . .
F10A F 1.0318(4) 0.3527(3) 0.1513(4) 0.073(2) Uani 0.50 1 d P . .
F11 F 0.9887(3) 0.2682(2) 0.1916(6) 0.085(2) Uani 0.50 1 d P . .
F11A F 1.0249(2) 0.28077(15) 0.1362(3) 0.0348(8) Uani 0.50 1 d P . .
F12 F 0.9443(3) 0.3451(4) 0.2573(4) 0.082(2) Uani 0.50 1 d P . .
F12A F 0.9531(2) 0.30601(19) 0.2585(3) 0.0335(9) Uani 0.50 1 d P . .

loop_
_atom_site_aniso_label
_atom_site_aniso_U_11
_atom_site_aniso_U_22
_atom_site_aniso_U_33
_atom_site_aniso_U_23
_atom_site_aniso_U_13
_atom_site_aniso_U_12
Co1 0.01747(16) 0.01900(16) 0.01744(16) -0.00164(12) -0.00024(12) 0.00062(12)
Co2 0.02183(18) 0.02914(19) 0.01624(16) -0.00220(13) -0.00002(13) -0.00818(13)
N1 0.0177(10) 0.0222(10) 0.0189(10) -0.0004(8) -0.0001(8) -0.0005(8)
N2 0.0174(10) 0.0235(10) 0.0185(10) -0.0005(8) -0.0007(8) -0.0001(8)
N3 0.0195(10) 0.0231(10) 0.0170(9) -0.0002(8) -0.0009(8) -0.0004(8)
N4 0.0190(10) 0.0222(10) 0.0179(10) -0.0012(8) 0.0015(8) 0.0005(8)
N5 0.0197(10) 0.0232(10) 0.0163(9) 0.0014(8) -0.0021(8) -0.0024(8)
N6 0.0195(10) 0.0236(10) 0.0177(10) 0.0024(8) -0.0014(8) -0.0030(8)
N7 0.0262(12) 0.0389(13) 0.0207(11) -0.0015(9) 0.0030(9) -0.0114(10)
N8 0.0234(11) 0.0386(13) 0.0227(11) -0.0030(9) 0.0032(9) -0.0093(9)
N9 0.0341(13) 0.0320(13) 0.0235(11) 0.0006(10) -0.0015(10) -0.0071(10)
N10 0.0272(12) 0.0350(13) 0.0254(11) -0.0047(10) -0.0030(9) -0.0015(10)
N11 0.0251(11) 0.0264(11) 0.0232(11) -0.0002(9) 0.0030(9) 0.0011(9)
N12 0.0268(12) 0.0315(12) 0.0230(11) -0.0001(9) 0.0022(9) -0.0030(9)
N13 0.074(3) 0.099(3) 0.071(3) -0.017(2) 0.006(2) 0.012(2)
N14 0.138(4) 0.061(3) 0.077(3) 0.013(2) 0.028(3) 0.013(3)
O1 0.0173(8) 0.0247(9) 0.0260(9) -0.0015(7) -0.0040(7) 0.0008(7)
O2 0.0184(9) 0.0250(9) 0.0255(9) -0.0042(7) -0.0049(7) 0.0012(7)
O3 0.0383(12) 0.0638(15) 0.0248(10) -0.0094(10) 0.0093(9) -0.0297(11)
O4 0.0310(11) 0.0700(16) 0.0304(11) -0.0167(11) 0.0122(9) -0.0246(11)
B1 0.049(2) 0.070(3) 0.036(2) -0.003(2) 0.0108(18) -0.020(2)
B2 0.0250(14) 0.0244(14) 0.0218(14) -0.0010(11) -0.0014(11) 0.0007(11)
F1 0.0641(15) 0.104(2) 0.0484(13) -0.0224(13) 0.0245(11) -0.0430(14)
F2 0.0815(18) 0.0720(17) 0.0480(13) 0.0070(11) 0.0139(12) -0.0192(14)
F3 0.0238(8) 0.0310(8) 0.0264(8) -0.0017(6) -0.0040(6) 0.0006(6)
F4 0.0322(9) 0.0390(9) 0.0241(8) 0.0002(7) 0.0021(7) -0.0035(7)
C1 0.0219(12) 0.0216(12) 0.0226(12) -0.0027(9) 0.0017(10) -0.0017(9)
C2 0.0204(12) 0.0233(12) 0.0207(12) -0.0030(9) 0.0002(9) -0.0006(9)
C3 0.0195(12) 0.0218(12) 0.0331(14) -0.0033(10) -0.0063(10) 0.0009(9)
C4 0.0210(12) 0.0210(12) 0.0223(12) -0.0008(9) 0.0013(9) 0.0013(9)
C5 0.0214(12) 0.0217(11) 0.0197(11) 0.0006(9) 0.0010(9) 0.0008(9)
C6 0.0215(12) 0.0222(12) 0.0260(13) -0.0073(10) -0.0047(10) 0.0022(9)
C7 0.053(2) 0.051(2) 0.0317(17) -0.0022(14) 0.0115(15) -0.0143(16)
C8 0.0249(13) 0.0348(15) 0.0290(14) 0.0011(11) 0.0021(11) 0.0047(11)
C9 0.0236(13) 0.0227(12) 0.0366(15) -0.0058(11) -0.0008(11) 0.0034(10)
C10 0.0306(14) 0.0283(13) 0.0252(13) -0.0024(10) -0.0056(11) 0.0033(11)
C11 0.0238(14) 0.0474(18) 0.0461(18) -0.0175(15) 0.0050(13) 0.0029(13)
C12 0.0258(15) 0.0405(17) 0.0497(19) -0.0202(15) -0.0135(13) 0.0125(12)
C13 0.0406(17) 0.0288(14) 0.0365(16) -0.0038(12) -0.0138(13) 0.0096(12)
C14 0.0255(14) 0.0329(15) 0.0351(15) -0.0066(12) 0.0037(11) -0.0004(11)
C15 0.0257(13) 0.0213(12) 0.0348(15) -0.0060(11) -0.0020(11) 0.0011(10)
C16 0.0235(13) 0.0282(14) 0.0437(17) 0.0004(12) -0.0020(12) 0.0000(11)
C17 0.0265(15) 0.0300(15) 0.071(2) 0.0034(15) -0.0007(15) -0.0038(12)
C18 0.0382(17) 0.0302(15) 0.055(2) -0.0197(14) -0.0140(15) 0.0081(13)
C19 0.0292(16) 0.0255(15) 0.082(3) -0.0099(16) -0.0148(17) -0.0033(12)
C20 0.0267(14) 0.0279(14) 0.0379(16) -0.0081(12) -0.0049(12) 0.0047(11)
C21 0.0955(19) 0.0626(14) 0.0527(13) 0.0093(10) 0.0191(12) 0.0033(12)
C22 0.0955(19) 0.0626(14) 0.0527(13) 0.0093(10) 0.0191(12) 0.0033(12)
C23 0.068(3) 0.045(2) 0.045(2) 0.0038(16) -0.0076(18) -0.0085(18)
C24 0.052(2) 0.056(2) 0.050(2) -0.0002(17) 0.0144(18) -0.0051(18)
C25 0.0955(19) 0.0626(14) 0.0527(13) 0.0093(10) 0.0191(12) 0.0033(12)
C26 0.0955(19) 0.0626(14) 0.0527(13) 0.0093(10) 0.0191(12) 0.0033(12)
C27 0.0228(12) 0.0223(12) 0.0172(11) 0.0005(9) -0.0024(9) 0.0011(9)
C28 0.0389(17) 0.0374(17) 0.0321(15) -0.0041(13) 0.0015(13) -0.0005(13)
C29 0.0195(12) 0.0417(16) 0.0223(13) -0.0071(11) 0.0013(10) -0.0041(11)
C30 0.0227(12) 0.0280(13) 0.0196(12) 0.0021(10) -0.0019(10) -0.0074(10)
C31 0.0211(12) 0.0214(12) 0.0201(12) 0.0023(9) -0.0032(9) -0.0026(9)
C32 0.0282(14) 0.0339(14) 0.0175(12) 0.0025(10) -0.0034(10) -0.0123(11)
C33 0.0270(14) 0.0429(17) 0.0367(16) -0.0106(13) 0.0054(12) -0.0035(12)
C34 0.0334(17) 0.076(3) 0.0325(16) -0.0208(17) 0.0095(13) -0.0062(16)
C35 0.0340(17) 0.056(2) 0.054(2) -0.0276(18) 0.0103(15) -0.0048(15)
C36 0.0326(16) 0.068(2) 0.0265(15) -0.0030(15) 0.0062(12) -0.0058(15)
C37 0.0273(14) 0.0461(17) 0.0247(14) -0.0040(12) 0.0042(11) -0.0052(12)
C38 0.0336(15) 0.0381(16) 0.0309(15) 0.0041(12) -0.0065(12) -0.0194(13)
C39 0.0304(15) 0.0333(15) 0.0328(15) 0.0010(12) -0.0028(12) -0.0080(12)
C40 0.0383(16) 0.0294(14) 0.0300(14) 0.0071(11) -0.0030(12) -0.0122(12)
C41 0.0296(14) 0.0331(14) 0.0242(13) 0.0058(11) -0.0027(11) -0.0081(11)
C42 0.0291(15) 0.0415(17) 0.0369(16) 0.0049(13) -0.0065(12) -0.0105(13)
C43 0.0231(12) 0.0227(12) 0.0204(12) 0.0001(9) -0.0046(9) -0.0030(9)
C44 0.0252(13) 0.0247(12) 0.0195(12) -0.0022(9) -0.0028(10) -0.0005(10)
C17A 0.059(2) 0.055(2) 0.046(2) -0.0038(17) 0.0054(18) -0.0075(19)
C18A 0.069(3) 0.056(2) 0.047(2) 0.0070(18) 0.0151(19) -0.007(2)
C27A 0.0426(18) 0.0363(16) 0.0277(15) -0.0014(12) -0.0035(13) -0.0061(13)
C28A 0.0243(13) 0.0301(13) 0.0190(12) -0.0011(10) 0.0005(10) -0.0017(10)
B3 0.045(2) 0.0327(18) 0.053(2) -0.0051(16) 0.0084(18) 0.0044(15)
F5 0.0642(18) 0.127(3) 0.140(3) 0.097(2) 0.0312(19) 0.0171(18)
F6 0.145(3) 0.156(3) 0.115(3) 0.083(3) 0.066(3) 0.115(3)
F7 0.030(2) 0.043(3) 0.053(3) 0.001(2) 0.005(2) 0.0087(19)
F7A 0.189(11) 0.078(6) 0.045(4) -0.029(4) -0.043(6) 0.090(6)
F8 0.134(6) 0.052(3) 0.071(4) -0.022(3) 0.039(4) -0.025(4)
F8A 0.067(4) 0.080(5) 0.146(7) -0.045(5) -0.005(4) -0.013(3)
B4 0.0276(16) 0.0410(19) 0.0307(16) 0.0056(14) 0.0005(13) -0.0031(13)
F9 0.0419(11) 0.0715(14) 0.0289(9) 0.0013(9) -0.0062(8) 0.0046(10)
F10 0.042(3) 0.0272(19) 0.030(2) -0.0010(14) 0.0053(19) -0.0028(17)
F10A 0.071(4) 0.117(6) 0.031(3) 0.007(3) 0.002(3) -0.057(4)
F11 0.058(3) 0.051(3) 0.129(6) 0.011(3) -0.043(4) -0.003(3)
F11A 0.038(2) 0.0301(18) 0.0346(19) 0.0007(15) -0.0004(16) 0.0098(15)
F12 0.040(3) 0.167(7) 0.035(3) -0.023(4) -0.003(2) 0.013(4)
F12A 0.0274(19) 0.051(2) 0.0213(17) 0.0048(18) 0.0003(14) -0.0155(18)

loop_
_atom_type_symbol
_atom_type_description
_atom_type_scat_dispersion_real
_atom_type_scat_dispersion_imag
_atom_type_scat_source
C C 0.0033 0.0016 'International Tables Vol C Tables 4.2.6.8 and 6.1.1.4'
H H 0.0000 0.0000 'International Tables Vol C Tables 4.2.6.8 and 6.1.1.4'
B B 0.0013 0.0007 'International Tables Vol C Tables 4.2.6.8 and 6.1.1.4'
N N 0.0061 0.0033 'International Tables Vol C Tables 4.2.6.8 and 6.1.1.4'
O O 0.0106 0.0060 'International Tables Vol C Tables 4.2.6.8 and 6.1.1.4'
F F 0.0171 0.0103 'International Tables Vol C Tables 4.2.6.8 and 6.1.1.4'
Co Co 0.3494 0.9721 'International Tables Vol C Tables 4.2.6.8 and 6.1.1.4'

loop_
_geom_angle_atom_site_label_1
_geom_angle_atom_site_label_2
_geom_angle_atom_site_label_3
_geom_angle
_geom_angle_site_symmetry_1
_geom_angle_site_symmetry_3
_geom_angle_publ_flag
N2 Co1 N3 93.51(9) . . ?
N2 Co1 N4 174.05(9) . . ?
N3 Co1 N4 81.25(9) . . ?
N2 Co1 N1 80.99(9) . . ?
N3 Co1 N1 174.41(9) . . ?
N4 Co1 N1 104.20(8) . . ?
N2 Co1 N12 91.98(9) . . ?
N3 Co1 N12 96.04(9) . . ?
N4 Co1 N12 91.36(9) . . ?
N1 Co1 N12 85.19(9) . . ?
N2 Co1 N11 87.41(9) . . ?
N3 Co1 N11 89.31(9) . . ?
N4 Co1 N11 89.72(8) . . ?
N1 Co1 N11 89.45(8) . . ?
N12 Co1 N11 174.64(9) . . ?
N8 Co2 N7 93.30(10) . . ?
N8 Co2 N5 81.46(9) . . ?
N7 Co2 N5 174.75(9) . . ?
N8 Co2 N6 174.74(9) . . ?
N7 Co2 N6 81.54(9) . . ?
N5 Co2 N6 103.71(9) . . ?
N8 Co2 N10 90.47(10) . . ?
N7 Co2 N10 91.25(10) . . ?
N5 Co2 N10 88.74(9) . . ?
N6 Co2 N10 88.64(9) . . ?
N8 Co2 N9 90.83(10) . . ?
N7 Co2 N9 90.69(10) . . ?
N5 Co2 N9 89.45(9) . . ?
N6 Co2 N9 90.25(9) . . ?
N10 Co2 N9 177.60(9) . . ?
N4 N1 C1 119.8(2) 3_565 . ?
N4 N1 Co1 127.34(16) 3_565 . ?
C1 N1 Co1 112.64(16) . . ?
C2 N2 O1 115.6(2) . . ?
C2 N2 Co1 118.60(17) . . ?
O1 N2 Co1 125.15(16) . . ?
C5 N3 O2 115.1(2) . . ?
C5 N3 Co1 117.59(17) . . ?
O2 N3 Co1 126.85(16) . . ?
N1 N4 C4 119.5(2) 3_565 . ?
N1 N4 Co1 128.06(16) 3_565 . ?
C4 N4 Co1 112.38(16) . . ?
N6 N5 C27 120.1(2) 3_666 . ?
N6 N5 Co2 127.49(16) 3_666 . ?
C27 N5 Co2 112.42(17) . . ?
N5 N6 C31 119.1(2) 3_666 . ?
N5 N6 Co2 128.79(16) 3_666 . ?
C31 N6 Co2 112.09(17) . . ?
C30 N7 O3 115.5(2) . . ?
C30 N7 Co2 117.52(18) . . ?
O3 N7 Co2 126.94(17) . . ?
C28A N8 O4 115.8(2) . . ?
C28A N8 Co2 118.33(19) . . ?
O4 N8 Co2 125.41(17) . . ?
C27A N9 Co2 164.7(3) . . ?
C28 N10 Co2 172.8(3) . . ?
C8 N11 Co1 166.4(2) . . ?
C7 N12 Co1 165.9(3) . . ?
N2 O1 B2 115.12(19) . . ?
N3 O2 B2 115.55(19) . . ?
N7 O3 B1 117.5(2) . . ?
N8 O4 B1 117.5(3) . . ?
F1 B1 F2 112.0(4) . . ?
F1 B1 O4 106.8(4) . . ?
F2 B1 O4 108.5(3) . . ?
F1 B1 O3 106.5(3) . . ?
F2 B1 O3 108.0(4) . . ?
O4 B1 O3 115.0(3) . . ?
F3 B2 F4 113.2(2) . . ?
F3 B2 O1 105.3(2) . . ?
F4 B2 O1 110.8(2) . . ?
F3 B2 O2 105.8(2) . . ?
F4 B2 O2 110.4(2) . . ?
O1 B2 O2 111.0(2) . . ?
N1 C1 C15 122.4(2) . . ?
N1 C1 C2 114.6(2) . . ?
C15 C1 C2 123.0(2) . . ?
N2 C2 C1 112.6(2) . . ?
N2 C2 C3 123.2(2) . . ?
C1 C2 C3 124.2(2) . . ?
C20 C3 C16 120.3(3) . . ?
C20 C3 C2 121.6(3) . . ?
C16 C3 C2 118.1(2) . . ?
N4 C4 C9 122.3(2) . . ?
N4 C4 C5 115.1(2) . . ?
C9 C4 C5 122.6(2) . . ?
N3 C5 C4 113.3(2) . . ?
N3 C5 C6 124.2(2) . . ?
C4 C5 C6 122.5(2) . . ?
C14 C6 C10 120.4(3) . . ?
C14 C6 C5 119.6(2) . . ?
C10 C6 C5 120.1(2) . . ?
N12 C7 C22 179.5(5) . . ?
N11 C8 C21 178.1(4) . . ?
C15 C9 C4 118.2(2) 3_565 . ?
C13 C10 C6 118.9(3) . . ?
C12 C11 C14 120.0(3) . . ?
C13 C12 C11 120.5(3) . . ?
C12 C13 C10 120.5(3) . . ?
C11 C14 C6 119.8(3) . . ?
C9 C15 C1 117.7(2) 3_565 . ?
C17 C16 C3 119.7(3) . . ?
C19 C17 C16 120.0(3) . . ?
C19 C18 C20 119.8(3) . . ?
C17 C19 C18 120.8(3) . . ?
C3 C20 C18 119.5(3) . . ?
N5 C27 C44 122.3(2) . 3_666 ?
N5 C27 C28A 114.9(2) . . ?
C44 C27 C28A 122.8(2) 3_666 . ?
N10 C28 C25 179.0(4) . . ?
C33 C29 C37 120.5(3) . . ?
C33 C29 C28A 120.6(3) . . ?
C37 C29 C28A 119.0(3) . . ?
N7 C30 C31 113.6(2) . . ?
N7 C30 C32 125.0(2) . . ?
C31 C30 C32 121.4(2) . . ?
N6 C31 C43 122.9(2) . . ?
N6 C31 C30 115.2(2) . . ?
C43 C31 C30 121.9(2) . . ?
C41 C32 C39 120.7(3) . . ?
C41 C32 C30 119.1(3) . . ?
C39 C32 C30 120.2(3) . . ?
C29 C33 C35 119.2(3) . . ?
C36 C34 C35 120.9(3) . . ?
C34 C35 C33 119.8(3) . . ?
C34 C36 C37 119.9(3) . . ?
C36 C37 C29 119.7(3) . . ?
C42 C38 C40 120.5(3) . . ?
C42 C39 C32 119.2(3) . . ?
C38 C40 C41 119.8(3) . . ?
C32 C41 C40 119.6(3) . . ?
C38 C42 C39 120.2(3) . . ?
C44 C43 C31 118.0(2) . . ?
C43 C44 C27 117.6(2) . 3_666 ?
N13 C17A C24 178.4(5) . . ?
N14 C18A C23 178.2(5) . . ?
N9 C27A C26 178.7(4) . . ?
N8 C28A C27 112.8(2) . . ?
N8 C28A C29 124.1(2) . . ?
C27 C28A C29 123.0(2) . . ?
F5 B3 F7A 101.5(6) . . ?
F5 B3 F6 111.5(4) . . ?
F7A B3 F6 107.2(5) . . ?
F5 B3 F8 112.0(4) . . ?
F7A B3 F8 135.6(7) . . ?
F6 B3 F8 87.2(5) . . ?
F5 B3 F7 124.5(4) . . ?
F7A B3 F7 28.1(5) . . ?
F6 B3 F7 107.7(5) . . ?
F8 B3 F7 107.7(5) . . ?
F5 B3 F8A 100.7(5) . . ?
F7A B3 F8A 103.5(6) . . ?
F6 B3 F8A 129.1(5) . . ?
F8 B3 F8A 43.5(4) . . ?
F7 B3 F8A 82.7(5) . . ?
F7A F7 B3 72.4(12) . . ?
F7 F7A B3 79.4(13) . . ?
F8A F8 B3 72.3(5) . . ?
F8 F8A B3 64.1(5) . . ?
F11 B4 F12A 66.9(4) . . ?
F11 B4 F10 143.6(4) . . ?
F12A B4 F10 114.4(4) . . ?
F11 B4 F10A 113.2(5) . . ?
F12A B4 F10A 123.3(4) . . ?
F10 B4 F10A 33.1(3) . . ?
F11 B4 F9 108.7(3) . . ?
F12A B4 F9 113.8(3) . . ?
F10 B4 F9 103.5(3) . . ?
F10A B4 F9 118.2(4) . . ?
F11 B4 F11A 45.3(4) . . ?
F12A B4 F11A 108.7(3) . . ?
F10 B4 F11A 109.1(3) . . ?
F10A B4 F11A 76.2(4) . . ?
F9 B4 F11A 107.0(3) . . ?
F11 B4 F12 105.8(5) . . ?
F12A B4 F12 39.4(3) . . ?
F10 B4 F12 79.6(4) . . ?
F10A B4 F12 102.5(5) . . ?
F9 B4 F12 107.2(3) . . ?
F11A B4 F12 141.3(4) . . ?
F10A F10 B4 75.7(7) . . ?
F10 F10A B4 71.1(6) . . ?
F10 F10A F11A 124.6(8) . . ?
B4 F10A F11A 53.9(3) . . ?
F11A F11 B4 73.5(4) . . ?
F11A F11 F12A 125.2(5) . . ?
B4 F11 F12A 56.9(3) . . ?
F11 F11A B4 61.3(4) . . ?
F11 F11A F10A 103.6(5) . . ?
B4 F11A F10A 49.9(3) . . ?
F12A F12 B4 63.1(4) . . ?
F12 F12A B4 77.5(5) . . ?
F12 F12A F11 132.8(6) . . ?
B4 F12A F11 56.2(3) . . ?

loop_
_geom_bond_atom_site_label_1
_geom_bond_atom_site_label_2
_geom_bond_distance
_geom_bond_site_symmetry_2
_geom_bond_publ_flag
Co1 N2 1.916(2) . ?
Co1 N3 1.929(2) . ?
Co1 N4 1.981(2) . ?
Co1 N1 1.984(2) . ?
Co1 N12 2.137(2) . ?
Co1 N11 2.182(2) . ?
Co2 N8 1.910(2) . ?
Co2 N7 1.923(2) . ?
Co2 N5 1.974(2) . ?
Co2 N6 1.984(2) . ?
Co2 N10 2.137(3) . ?
Co2 N9 2.165(3) . ?
N1 N4 1.331(3) 3_565 ?
N1 C1 1.356(3) . ?
N2 C2 1.295(3) . ?
N2 O1 1.355(3) . ?
N3 C5 1.290(3) . ?
N3 O2 1.357(3) . ?
N4 N1 1.331(3) 3_565 ?
N4 C4 1.353(3) . ?
N5 N6 1.333(3) 3_666 ?
N5 C27 1.355(3) . ?
N6 N5 1.333(3) 3_666 ?
N6 C31 1.350(3) . ?
N7 C30 1.290(3) . ?
N7 O3 1.360(3) . ?
N8 C28A 1.294(3) . ?
N8 O4 1.356(3) . ?
N9 C27A 1.124(4) . ?
N10 C28 1.126(4) . ?
N11 C8 1.132(4) . ?
N12 C7 1.114(4) . ?
N13 C17A 1.157(6) . ?
N14 C18A 1.144(6) . ?
O1 B2 1.488(3) . ?
O2 B2 1.502(3) . ?
O3 B1 1.480(5) . ?
O4 B1 1.433(5) . ?
B1 F1 1.379(5) . ?
B1 F2 1.397(6) . ?
B2 F3 1.369(3) . ?
B2 F4 1.377(4) . ?
C1 C15 1.391(4) . ?
C1 C2 1.465(3) . ?
C2 C3 1.486(3) . ?
C3 C20 1.386(4) . ?
C3 C16 1.394(4) . ?
C4 C9 1.396(4) . ?
C4 C5 1.462(3) . ?
C5 C6 1.485(3) . ?
C6 C14 1.391(4) . ?
C6 C10 1.396(4) . ?
C7 C22 1.464(6) . ?
C8 C21 1.467(5) . ?
C9 C15 1.366(4) 3_565 ?
C10 C13 1.398(4) . ?
C11 C12 1.382(5) . ?
C11 C14 1.391(4) . ?
C12 C13 1.378(5) . ?
C15 C9 1.366(4) 3_565 ?
C16 C17 1.393(4) . ?
C17 C19 1.373(5) . ?
C18 C19 1.388(5) . ?
C18 C20 1.397(4) . ?
C23 C18A 1.437(6) . ?
C24 C17A 1.421(6) . ?
C25 C28 1.460(6) . ?
C26 C27A 1.472(5) . ?
C27 C44 1.396(3) 3_666 ?
C27 C28A 1.461(4) . ?
C29 C33 1.391(4) . ?
C29 C37 1.403(4) . ?
C29 C28A 1.482(4) . ?
C30 C31 1.460(4) . ?
C30 C32 1.490(3) . ?
C31 C43 1.391(4) . ?
C32 C41 1.384(4) . ?
C32 C39 1.393(4) . ?
C33 C35 1.400(5) . ?
C34 C36 1.378(5) . ?
C34 C35 1.392(6) . ?
C36 C37 1.386(4) . ?
C38 C42 1.383(5) . ?
C38 C40 1.383(4) . ?
C39 C42 1.390(4) . ?
C40 C41 1.393(4) . ?
C43 C44 1.371(4) . ?
C44 C27 1.396(3) 3_666 ?
B3 F5 1.333(5) . ?
B3 F7A 1.345(9) . ?
B3 F6 1.348(5) . ?
B3 F8 1.350(7) . ?
B3 F7 1.387(8) . ?
B3 F8A 1.429(8) . ?
F7 F7A 0.666(13) . ?
F8 F8A 1.033(9) . ?
B4 F11 1.330(6) . ?
B4 F12A 1.340(5) . ?
B4 F10 1.343(6) . ?
B4 F10A 1.376(6) . ?
B4 F9 1.394(4) . ?
B4 F11A 1.454(5) . ?
B4 F12 1.468(6) . ?
F10 F10A 0.776(7) . ?
F10A F11A 1.748(9) . ?
F11 F11A 1.078(8) . ?
F11 F12A 1.473(8) . ?
F12 F12A 0.954(8) . ?
